data_4031835
loop_
_publ_author_name
'Han, Su Jin'
'Kim, Hyun Tae'
'Joo, Jung Min'

_publ_section_title
;
 Direct C-H Alkenylation of Functionalized Pyrazoles.
;
_journal_issue 2
_journal_name_full 'The Journal of organic chemistry'
_journal_page_first 689
_journal_page_last 698
_journal_paper_doi 10.1021/acs.joc.5b02398
_journal_volume 81
_journal_year 2016
_chemical_formula_sum 'C14 H13 N3 O2'
_chemical_formula_weight 255.27
_chemical_name_systematic
; 
 ? 
;
_space_group_IT_number 2
_symmetry_cell_setting triclinic
_symmetry_space_group_name_Hall '-P 1'
_symmetry_space_group_name_H-M 'P -1'
_atom_sites_solution_hydrogens geom
_atom_sites_solution_primary direct
_atom_sites_solution_secondary difmap
_audit_creation_method SHELXL-97
_cell_angle_alpha 73.3380(10)
_cell_angle_beta 84.5950(10)
_cell_angle_gamma 83.9060(10)
_cell_formula_units_Z 4
_cell_length_a 6.87710(10)
_cell_length_b 12.2722(2)
_cell_length_c 15.4408(3)
_cell_measurement_reflns_used 7081
_cell_measurement_temperature 173(2)
_cell_measurement_theta_max 28.09
_cell_measurement_theta_min 2.76
_cell_volume 1238.61(4)
_computing_cell_refinement 'Bruker AEPX2'
_computing_data_collection 'Bruker AEPX2'
_computing_data_reduction 'Bruker AEPX2'
_computing_molecular_graphics 'Bruker SHELXTL'
_computing_publication_material 'Bruker SHELXTL'
_computing_structure_refinement 'SHELXL-97 (Sheldrick, 1997)'
_computing_structure_solution 'SHELXS-97 (Sheldrick, 1990)'
_diffrn_ambient_temperature 173(2)
_diffrn_measured_fraction_theta_full 0.998
_diffrn_measured_fraction_theta_max 0.998
_diffrn_measurement_device_type 'Bruker Breeze CCD'
_diffrn_measurement_method 'phi and omega scans'
_diffrn_radiation_monochromator graphite
_diffrn_radiation_source 'fine-focus sealed tube'
_diffrn_radiation_type MoK\a
_diffrn_radiation_wavelength 0.71073
_diffrn_reflns_av_R_equivalents 0.0213
_diffrn_reflns_av_unetI/netI 0.0177
_diffrn_reflns_limit_h_max 8
_diffrn_reflns_limit_h_min -8
_diffrn_reflns_limit_k_max 15
_diffrn_reflns_limit_k_min -15
_diffrn_reflns_limit_l_max 19
_diffrn_reflns_limit_l_min -18
_diffrn_reflns_number 20005
_diffrn_reflns_theta_full 26.00
_diffrn_reflns_theta_max 26.00
_diffrn_reflns_theta_min 1.74
_exptl_absorpt_coefficient_mu 0.095
_exptl_absorpt_correction_T_max 0.9649
_exptl_absorpt_correction_T_min 0.9454
_exptl_absorpt_correction_type multi-scan
_exptl_absorpt_process_details sadabs
_exptl_crystal_colour yellow
_exptl_crystal_density_diffrn 1.369
_exptl_crystal_density_method 'not measured'
_exptl_crystal_description block
_exptl_crystal_F_000 536
_exptl_crystal_size_max 0.60
_exptl_crystal_size_mid 0.39
_exptl_crystal_size_min 0.38
_refine_diff_density_max 0.204
_refine_diff_density_min -0.326
_refine_diff_density_rms 0.065
_refine_ls_extinction_method none
_refine_ls_goodness_of_fit_ref 1.055
_refine_ls_hydrogen_treatment constr
_refine_ls_matrix_type full
_refine_ls_number_parameters 343
_refine_ls_number_reflns 4873
_refine_ls_number_restraints 0
_refine_ls_restrained_S_all 1.055
_refine_ls_R_factor_all 0.0482
_refine_ls_R_factor_gt 0.0431
_refine_ls_shift/su_max 0.000
_refine_ls_shift/su_mean 0.000
_refine_ls_structure_factor_coef Fsqd
_refine_ls_weighting_details 'calc w=1/[\s^2^(Fo^2^)+(0.0593P)^2^+0.2961P] where P=(Fo^2^+2Fc^2^)/3'
_refine_ls_weighting_scheme calc
_refine_ls_wR_factor_gt 0.1096
_refine_ls_wR_factor_ref 0.1144
_reflns_number_gt 4258
_reflns_number_total 4873
_reflns_threshold_expression >2sigma(I)
_cod_data_source_file jo5b02398_si_003.cif
_cod_data_source_block aa
_cod_depositor_comments
;
The following automatic conversions were performed:

'_symmetry_cell_setting' value 'Triclinic' changed to 'triclinic'
according to
/usr/data/users/saulius/crontab/automatic-downloads/current/ACS/lib/dictionaries/cif_core.dic
dictionary named 'cif_core.dic' version 2.4.2 from 2011-04-26.

Automatic conversion script
Id: cif_fix_values 4268 2015-11-12 08:31:59Z antanas 
;
_cod_original_sg_symbol_H-M P-1
_cod_database_code 4031835

loop_
_symmetry_equiv_pos_as_xyz
'x, y, z'
'-x, -y, -z'

loop_
_atom_site_label
_atom_site_type_symbol
_atom_site_fract_x
_atom_site_fract_y
_atom_site_fract_z
_atom_site_U_iso_or_equiv
_atom_site_adp_type
_atom_site_occupancy
_atom_site_symmetry_multiplicity
_atom_site_calc_flag
_atom_site_refinement_flags
O1 O 0.69807(14) 0.35875(8) 0.16199(6) 0.0414(2) Uani 1 1 d .
O2 O 0.67002(16) 0.53174(8) 0.17241(7) 0.0505(3) Uani 1 1 d .
O3 O 0.20694(19) 0.22689(10) 0.38049(8) 0.0571(3) Uani 1 1 d .
O4 O 0.2166(2) 0.30512(12) 0.48746(8) 0.0761(4) Uani 1 1 d .
N1 N 0.70245(19) 0.40738(11) 0.44168(9) 0.0480(3) Uani 1 1 d .
N2 N 0.71024(17) 0.29535(10) 0.44413(8) 0.0402(3) Uani 1 1 d .
N3 N 0.68407(15) 0.42714(9) 0.20725(8) 0.0343(2) Uani 1 1 d .
N4 N 0.1725(2) 0.61380(12) 0.30710(9) 0.0514(3) Uani 1 1 d .
N5 N 0.17381(17) 0.57560(10) 0.23247(8) 0.0399(3) Uani 1 1 d .
N6 N 0.20371(17) 0.31191(11) 0.40729(8) 0.0424(3) Uani 1 1 d .
C1 C 0.6873(2) 0.46325(12) 0.35605(10) 0.0415(3) Uani 1 1 d .
H1A H 0.6783 0.5441 0.3331 0.050 Uiso 1 1 calc R
C2 C 0.68619(17) 0.38824(11) 0.30303(9) 0.0328(3) Uani 1 1 d .
C3 C 0.70079(17) 0.27708(11) 0.36225(9) 0.0321(3) Uani 1 1 d .
C4 C 0.71154(18) 0.15908(11) 0.35635(9) 0.0330(3) Uani 1 1 d .
C5 C 0.7932(2) 0.07281(12) 0.43831(9) 0.0417(3) Uani 1 1 d .
H5A H 0.9358 0.0786 0.4379 0.050 Uiso 1 1 calc R
H5B H 0.7729 -0.0052 0.4367 0.050 Uiso 1 1 calc R
C6 C 0.6903(2) 0.09509(13) 0.52424(10) 0.0487(4) Uani 1 1 d .
H6A H 0.5471 0.0927 0.5231 0.058 Uiso 1 1 calc R
H6B H 0.7357 0.0346 0.5778 0.058 Uiso 1 1 calc R
C7 C 0.7329(3) 0.20994(14) 0.53166(10) 0.0543(4) Uani 1 1 d .
H7A H 0.6415 0.2318 0.5785 0.065 Uiso 1 1 calc R
H7B H 0.8683 0.2060 0.5499 0.065 Uiso 1 1 calc R
C8 C 0.63649(19) 0.13226(11) 0.28887(9) 0.0346(3) Uani 1 1 d .
H8A H 0.5757 0.1939 0.2447 0.042 Uiso 1 1 calc R
C9 C 0.6375(2) 0.01814(11) 0.27532(9) 0.0399(3) Uani 1 1 d .
C10 C 0.4724(3) -0.00958(12) 0.24286(10) 0.0487(4) Uani 1 1 d .
H10A H 0.3635 0.0456 0.2299 0.058 Uiso 1 1 calc R
C11 C 0.4631(4) -0.11522(14) 0.22912(12) 0.0677(5) Uani 1 1 d .
H11A H 0.3479 -0.1324 0.2080 0.081 Uiso 1 1 calc R
C12 C 0.6193(4) -0.19496(15) 0.24587(13) 0.0811(7) Uani 1 1 d .
H12A H 0.6130 -0.2676 0.2364 0.097 Uiso 1 1 calc R
C13 C 0.7861(4) -0.16981(15) 0.27652(12) 0.0779(7) Uani 1 1 d .
H13A H 0.8945 -0.2255 0.2881 0.093 Uiso 1 1 calc R
C14 C 0.7978(3) -0.06321(13) 0.29079(11) 0.0561(4) Uani 1 1 d .
H14A H 0.9144 -0.0463 0.3109 0.067 Uiso 1 1 calc R
C15 C 0.1802(2) 0.52063(14) 0.37543(10) 0.0467(4) Uani 1 1 d .
H15A H 0.1811 0.5198 0.4371 0.056 Uiso 1 1 calc R
C16 C 0.18710(18) 0.42342(12) 0.34566(9) 0.0356(3) Uani 1 1 d .
C17 C 0.18396(17) 0.46072(11) 0.25064(9) 0.0320(3) Uani 1 1 d .
C18 C 0.20104(17) 0.40987(11) 0.17446(8) 0.0316(3) Uani 1 1 d .
C19 C 0.2519(2) 0.49184(12) 0.08300(9) 0.0383(3) Uani 1 1 d .
H19A H 0.2247 0.4590 0.0343 0.046 Uiso 1 1 calc R
H19B H 0.3934 0.5033 0.0772 0.046 Uiso 1 1 calc R
C20 C 0.1328(2) 0.60585(13) 0.07249(10) 0.0463(3) Uani 1 1 d .
H20A H 0.1632 0.6574 0.0115 0.056 Uiso 1 1 calc R
H20B H -0.0087 0.5944 0.0785 0.056 Uiso 1 1 calc R
C21 C 0.1796(3) 0.65917(13) 0.14365(11) 0.0537(4) Uani 1 1 d .
H21A H 0.3116 0.6876 0.1289 0.064 Uiso 1 1 calc R
H21B H 0.0833 0.7249 0.1446 0.064 Uiso 1 1 calc R
C22 C 0.16283(18) 0.30206(11) 0.18552(9) 0.0349(3) Uani 1 1 d .
H22A H 0.1115 0.2622 0.2440 0.042 Uiso 1 1 calc R
C23 C 0.1912(2) 0.23816(12) 0.11759(9) 0.0370(3) Uani 1 1 d .
C24 C 0.3554(2) 0.24453(13) 0.05667(10) 0.0473(4) Uani 1 1 d .
H24A H 0.4486 0.2973 0.0544 0.057 Uiso 1 1 calc R
C25 C 0.3839(3) 0.17508(16) -0.00025(12) 0.0642(5) Uani 1 1 d .
H25A H 0.4968 0.1803 -0.0412 0.077 Uiso 1 1 calc R
C26 C 0.2508(3) 0.09838(18) 0.00159(14) 0.0725(6) Uani 1 1 d .
H26A H 0.2705 0.0513 -0.0383 0.087 Uiso 1 1 calc R
C27 C 0.0880(3) 0.09046(17) 0.06216(13) 0.0673(5) Uani 1 1 d .
H27A H -0.0042 0.0372 0.0642 0.081 Uiso 1 1 calc R
C28 C 0.0587(2) 0.15908(13) 0.11949(11) 0.0486(4) Uani 1 1 d .
H28A H -0.0535 0.1524 0.1610 0.058 Uiso 1 1 calc R

loop_
_atom_site_aniso_label
_atom_site_aniso_U_11
_atom_site_aniso_U_22
_atom_site_aniso_U_33
_atom_site_aniso_U_23
_atom_site_aniso_U_13
_atom_site_aniso_U_12
O1 0.0478(6) 0.0425(5) 0.0329(5) -0.0086(4) -0.0046(4) -0.0031(4)
O2 0.0602(7) 0.0347(5) 0.0511(6) -0.0004(4) -0.0124(5) -0.0045(4)
O3 0.0770(8) 0.0505(6) 0.0409(6) -0.0068(5) -0.0098(5) -0.0041(5)
O4 0.1103(11) 0.0876(9) 0.0284(6) -0.0085(6) -0.0152(6) -0.0111(8)
N1 0.0542(8) 0.0511(7) 0.0457(7) -0.0229(6) -0.0049(6) -0.0076(6)
N2 0.0434(6) 0.0476(7) 0.0316(6) -0.0136(5) -0.0020(5) -0.0066(5)
N3 0.0264(5) 0.0370(6) 0.0375(6) -0.0061(5) -0.0061(4) -0.0029(4)
N4 0.0586(8) 0.0559(8) 0.0481(8) -0.0288(6) 0.0012(6) -0.0065(6)
N5 0.0421(6) 0.0435(6) 0.0373(6) -0.0163(5) 0.0000(5) -0.0055(5)
N6 0.0362(6) 0.0594(8) 0.0298(6) -0.0085(5) -0.0039(5) -0.0050(5)
C1 0.0387(7) 0.0412(7) 0.0481(9) -0.0163(6) -0.0073(6) -0.0038(6)
C2 0.0250(6) 0.0377(6) 0.0358(7) -0.0103(5) -0.0041(5) -0.0014(5)
C3 0.0249(6) 0.0420(7) 0.0297(6) -0.0107(5) -0.0002(5) -0.0032(5)
C4 0.0289(6) 0.0363(6) 0.0302(7) -0.0064(5) 0.0032(5) 0.0003(5)
C5 0.0425(7) 0.0448(7) 0.0319(7) -0.0028(6) -0.0016(6) 0.0005(6)
C6 0.0570(9) 0.0538(9) 0.0293(7) -0.0030(6) 0.0035(6) -0.0075(7)
C7 0.0717(11) 0.0631(10) 0.0272(7) -0.0100(7) -0.0021(7) -0.0102(8)
C8 0.0368(7) 0.0333(6) 0.0302(7) -0.0056(5) 0.0011(5) 0.0008(5)
C9 0.0573(9) 0.0330(6) 0.0250(6) -0.0049(5) 0.0063(6) -0.0007(6)
C10 0.0723(10) 0.0385(7) 0.0355(8) -0.0098(6) 0.0007(7) -0.0107(7)
C11 0.1199(17) 0.0436(9) 0.0434(9) -0.0144(7) 0.0019(10) -0.0239(10)
C12 0.164(2) 0.0364(9) 0.0407(10) -0.0128(7) 0.0070(12) -0.0074(12)
C13 0.132(2) 0.0452(9) 0.0418(10) -0.0084(8) 0.0088(11) 0.0325(11)
C14 0.0754(11) 0.0469(8) 0.0378(8) -0.0093(7) 0.0043(8) 0.0166(8)
C15 0.0446(8) 0.0648(10) 0.0377(8) -0.0251(7) -0.0011(6) -0.0067(7)
C16 0.0264(6) 0.0515(8) 0.0312(7) -0.0151(6) -0.0014(5) -0.0044(5)
C17 0.0227(6) 0.0417(7) 0.0329(7) -0.0121(5) -0.0011(5) -0.0045(5)
C18 0.0243(6) 0.0440(7) 0.0273(6) -0.0108(5) -0.0027(5) -0.0036(5)
C19 0.0411(7) 0.0465(7) 0.0276(7) -0.0090(6) -0.0029(5) -0.0086(6)
C20 0.0479(8) 0.0495(8) 0.0356(8) -0.0023(6) -0.0049(6) -0.0028(6)
C21 0.0705(11) 0.0410(8) 0.0454(9) -0.0075(7) 0.0032(8) -0.0057(7)
C22 0.0315(6) 0.0443(7) 0.0291(7) -0.0104(5) 0.0005(5) -0.0057(5)
C23 0.0400(7) 0.0424(7) 0.0302(7) -0.0116(5) -0.0011(5) -0.0076(5)
C24 0.0516(9) 0.0527(8) 0.0421(8) -0.0199(7) 0.0099(7) -0.0177(7)
C25 0.0764(12) 0.0710(11) 0.0539(10) -0.0331(9) 0.0278(9) -0.0294(9)
C26 0.0934(14) 0.0816(13) 0.0612(11) -0.0481(10) 0.0227(10) -0.0362(11)
C27 0.0732(12) 0.0795(12) 0.0673(12) -0.0435(10) 0.0126(9) -0.0379(10)
C28 0.0468(8) 0.0586(9) 0.0463(9) -0.0218(7) 0.0066(7) -0.0186(7)

loop_
_atom_type_symbol
_atom_type_description
_atom_type_scat_dispersion_real
_atom_type_scat_dispersion_imag
_atom_type_scat_source
C C 0.0033 0.0016 'International Tables Vol C Tables 4.2.6.8 and 6.1.1.4'
H H 0.0000 0.0000 'International Tables Vol C Tables 4.2.6.8 and 6.1.1.4'
N N 0.0061 0.0033 'International Tables Vol C Tables 4.2.6.8 and 6.1.1.4'
O O 0.0106 0.0060 'International Tables Vol C Tables 4.2.6.8 and 6.1.1.4'

loop_
_geom_angle_atom_site_label_1
_geom_angle_atom_site_label_2
_geom_angle_atom_site_label_3
_geom_angle
C1 N1 N2 104.86(11)
C3 N2 N1 114.19(11)
C3 N2 C7 127.77(12)
N1 N2 C7 118.02(12)
O1 N3 O2 122.41(12)
O1 N3 C2 120.54(11)
O2 N3 C2 117.05(11)
C15 N4 N5 104.62(12)
C17 N5 N4 114.19(12)
C17 N5 C21 127.41(12)
N4 N5 C21 118.22(12)
O3 N6 O4 121.89(13)
O3 N6 C16 120.86(12)
O4 N6 C16 117.25(13)
N1 C1 C2 111.06(13)
N1 C1 H1A 124.5
C2 C1 H1A 124.5
C1 C2 C3 106.80(12)
C1 C2 N3 122.08(12)
C3 C2 N3 130.98(12)
N2 C3 C2 103.09(11)
N2 C3 C4 119.02(11)
C2 C3 C4 137.88(12)
C8 C4 C3 122.17(11)
C8 C4 C5 124.37(12)
C3 C4 C5 113.11(11)
C4 C5 C6 109.56(12)
C4 C5 H5A 109.8
C6 C5 H5A 109.8
C4 C5 H5B 109.8
C6 C5 H5B 109.8
H5A C5 H5B 108.2
C7 C6 C5 110.54(12)
C7 C6 H6A 109.5
C5 C6 H6A 109.5
C7 C6 H6B 109.5
C5 C6 H6B 109.5
H6A C6 H6B 108.1
N2 C7 C6 109.47(12)
N2 C7 H7A 109.8
C6 C7 H7A 109.8
N2 C7 H7B 109.8
C6 C7 H7B 109.8
H7A C7 H7B 108.2
C4 C8 C9 127.42(12)
C4 C8 H8A 116.3
C9 C8 H8A 116.3
C10 C9 C14 117.84(14)
C10 C9 C8 118.67(13)
C14 C9 C8 123.46(15)
C11 C10 C9 121.66(17)
C11 C10 H10A 119.2
C9 C10 H10A 119.2
C12 C11 C10 120.1(2)
C12 C11 H11A 120.0
C10 C11 H11A 120.0
C11 C12 C13 119.82(17)
C11 C12 H12A 120.1
C13 C12 H12A 120.1
C12 C13 C14 120.82(18)
C12 C13 H13A 119.6
C14 C13 H13A 119.6
C9 C14 C13 119.75(19)
C9 C14 H14A 120.1
C13 C14 H14A 120.1
N4 C15 C16 111.19(13)
N4 C15 H15A 124.4
C16 C15 H15A 124.4
C15 C16 C17 106.87(13)
C15 C16 N6 121.40(13)
C17 C16 N6 131.66(12)
N5 C17 C16 103.13(11)
N5 C17 C18 118.73(11)
C16 C17 C18 137.98(12)
C22 C18 C17 121.99(12)
C22 C18 C19 123.45(12)
C17 C18 C19 114.44(11)
C18 C19 C20 110.47(11)
C18 C19 H19A 109.6
C20 C19 H19A 109.6
C18 C19 H19B 109.6
C20 C19 H19B 109.6
H19A C19 H19B 108.1
C21 C20 C19 110.09(12)
C21 C20 H20A 109.6
C19 C20 H20A 109.6
C21 C20 H20B 109.6
C19 C20 H20B 109.6
H20A C20 H20B 108.2
N5 C21 C20 110.18(12)
N5 C21 H21A 109.6
C20 C21 H21A 109.6
N5 C21 H21B 109.6
C20 C21 H21B 109.6
H21A C21 H21B 108.1
C18 C22 C23 127.39(12)
C18 C22 H22A 116.3
C23 C22 H22A 116.3
C28 C23 C24 117.96(13)
C28 C23 C22 118.80(12)
C24 C23 C22 122.94(12)
C25 C24 C23 120.69(14)
C25 C24 H24A 119.7
C23 C24 H24A 119.7
C26 C25 C24 120.75(16)
C26 C25 H25A 119.6
C24 C25 H25A 119.6
C25 C26 C27 119.21(16)
C25 C26 H26A 120.4
C27 C26 H26A 120.4
C28 C27 C26 120.47(15)
C28 C27 H27A 119.8
C26 C27 H27A 119.8
C27 C28 C23 120.91(14)
C27 C28 H28A 119.5
C23 C28 H28A 119.5

loop_
_geom_bond_atom_site_label_1
_geom_bond_atom_site_label_2
_geom_bond_distance
O1 N3 1.2282(14)
O2 N3 1.2385(14)
O3 N6 1.2253(17)
O4 N6 1.2276(16)
N1 C1 1.312(2)
N1 N2 1.3599(17)
N2 C3 1.3542(17)
N2 C7 1.4636(19)
N3 C2 1.4188(17)
N4 C15 1.315(2)
N4 N5 1.3618(17)
N5 C17 1.3517(17)
N5 C21 1.4581(19)
N6 C16 1.4254(19)
C1 C2 1.3973(19)
C1 H1A 0.9500
C2 C3 1.4073(18)
C3 C4 1.4705(18)
C4 C8 1.3396(19)
C4 C5 1.5089(18)
C5 C6 1.525(2)
C5 H5A 0.9900
C5 H5B 0.9900
C6 C7 1.508(2)
C6 H6A 0.9900
C6 H6B 0.9900
C7 H7A 0.9900
C7 H7B 0.9900
C8 C9 1.4733(18)
C8 H8A 0.9500
C9 C10 1.394(2)
C9 C14 1.396(2)
C10 C11 1.381(2)
C10 H10A 0.9500
C11 C12 1.365(3)
C11 H11A 0.9500
C12 C13 1.377(3)
C12 H12A 0.9500
C13 C14 1.399(3)
C13 H13A 0.9500
C14 H14A 0.9500
C15 C16 1.391(2)
C15 H15A 0.9500
C16 C17 1.4076(18)
C17 C18 1.4719(17)
C18 C22 1.3358(18)
C18 C19 1.5152(18)
C19 C20 1.519(2)
C19 H19A 0.9900
C19 H19B 0.9900
C20 C21 1.504(2)
C20 H20A 0.9900
C20 H20B 0.9900
C21 H21A 0.9900
C21 H21B 0.9900
C22 C23 1.4676(18)
C22 H22A 0.9500
C23 C28 1.3926(19)
C23 C24 1.394(2)
C24 C25 1.378(2)
C24 H24A 0.9500
C25 C26 1.373(2)
C25 H25A 0.9500
C26 C27 1.382(3)
C26 H26A 0.9500
C27 C28 1.375(2)
C27 H27A 0.9500
C28 H28A 0.9500
